data_1527077
loop_
_publ_author_name
'Amand, R.'
'Giessen, B.C.'

_publ_section_title
;
 On the metastable system mercury-thallium
;
_journal_name_full 'Journal of the Less-Common Metals'
_journal_page_first 161
_journal_page_last 172
_journal_volume 58
_journal_year 1978
_chemical_formula_sum 'Hg0.85 Tl0.15'
_chemical_name_systematic '(Hg0.85 Tl0.15)'
_space_group_IT_number 139
_symmetry_space_group_name_Hall '-I 4 2'
_symmetry_space_group_name_H-M 'I 4/m m m'
_cell_angle_alpha 90
_cell_angle_beta 90
_cell_angle_gamma 90
_cell_formula_units_Z 2
_cell_length_a 3.271
_cell_length_b 3.271
_cell_length_c 4.692
_cell_volume 50.202
_citation_journal_id_ASTM JCOMAH
_cod_data_source_file Amand_JCOMAH_1978_557.cif
_cod_data_source_block Hg0.85Tl0.15
_cod_original_cell_volume 50.20177
_cod_database_code 1527077

loop_
_symmetry_equiv_pos_as_xyz
x,y,z
-y,x,z
-x,-y,z
y,-x,z
x,-y,-z
y,x,-z
-x,y,-z
-y,-x,-z
-x,-y,-z
y,-x,-z
x,y,-z
-y,x,-z
-x,y,z
-y,-x,z
x,-y,z
y,x,z
x+1/2,y+1/2,z+1/2
-y+1/2,x+1/2,z+1/2
-x+1/2,-y+1/2,z+1/2
y+1/2,-x+1/2,z+1/2
x+1/2,-y+1/2,-z+1/2
y+1/2,x+1/2,-z+1/2
-x+1/2,y+1/2,-z+1/2
-y+1/2,-x+1/2,-z+1/2
-x+1/2,-y+1/2,-z+1/2
y+1/2,-x+1/2,-z+1/2
x+1/2,y+1/2,-z+1/2
-y+1/2,x+1/2,-z+1/2
-x+1/2,y+1/2,z+1/2
-y+1/2,-x+1/2,z+1/2
x+1/2,-y+1/2,z+1/2
y+1/2,x+1/2,z+1/2

loop_
_atom_site_label
_atom_site_type_symbol
_atom_site_fract_x
_atom_site_fract_y
_atom_site_fract_z
_atom_site_occupancy
_atom_site_U_iso_or_equiv
Hg1 Hg 0 0 0 0.85 0.0
Tl1 Tl 0 0 0 0.15 0.0
